data_2013782
loop_
_publ_author_name
'Arvanitis, Georgia M.'
'Berardini, Michael E.'
'Ho, Douglas M.'

_publ_section_title
;
 Two new polymorphs of <i>trans</i>-bis(hinokitiolato)copper(II)
;
_journal_issue 3
_journal_name_full 'Acta Crystallographica Section C'
_journal_page_first m126
_journal_page_last m128
_journal_paper_doi 10.1107/S0108270104001957
_journal_volume 60
_journal_year 2004
_chemical_formula_iupac '[Cu (C10 H11 O2)2]'
_chemical_formula_moiety 'C20 H22 Cu O4'
_chemical_formula_structural 'Cu (C10 H11 O2)2'
_chemical_formula_sum 'C20 H22 Cu O4'
_chemical_formula_weight 389.92
_chemical_name_systematic
;
 Trans-Bis(3-Isopropyl-7-oxocyclohepta-1,3,5-trienolato)copper(II),
 Monoclinic Form Ib
;
_space_group_IT_number 14
_symmetry_cell_setting monoclinic
_symmetry_space_group_name_Hall '-P 2ybc'
_symmetry_space_group_name_H-M 'P 1 21/c 1'
_atom_sites_solution_hydrogens geom
_atom_sites_solution_primary direct
_atom_sites_solution_secondary difmap
_cell_angle_alpha 90.00
_cell_angle_beta 100.8000(10)
_cell_angle_gamma 90.00
_cell_formula_units_Z 2
_cell_length_a 8.7410(2)
_cell_length_b 6.74700(10)
_cell_length_c 15.3448(4)
_cell_measurement_reflns_used 23670
_cell_measurement_temperature 200(2)
_cell_measurement_theta_max 27.49
_cell_measurement_theta_min 2.37
_cell_volume 888.94(3)
_computing_cell_refinement 'DENZO--SMN (Otwinowski & Minor, 1997)'
_computing_data_collection 'COLLECT (Nonius, 1998)'
_computing_data_reduction 'DENZO--SMN and SHELXTL (Sheldrick, 1996)'
_computing_molecular_graphics SHELXTL
_computing_publication_material SHELXTL
_computing_structure_refinement SHELXTL
_computing_structure_solution SHELXTL
_diffrn_ambient_temperature 200(2)
_diffrn_measured_fraction_theta_full 0.998
_diffrn_measured_fraction_theta_max 0.998
_diffrn_measurement_device 'Nonius KappaCCD'
_diffrn_measurement_method '\w scans; 800 1.0\% rotations'
_diffrn_radiation_monochromator graphite
_diffrn_radiation_source 'fine-focus sealed tube'
_diffrn_radiation_type 'Mo K\a'
_diffrn_radiation_wavelength 0.71073
_diffrn_reflns_av_R_equivalents 0.0760
_diffrn_reflns_av_sigmaI/netI 0.0313
_diffrn_reflns_limit_h_max 11
_diffrn_reflns_limit_h_min -11
_diffrn_reflns_limit_k_max 7
_diffrn_reflns_limit_k_min -8
_diffrn_reflns_limit_l_max 19
_diffrn_reflns_limit_l_min -19
_diffrn_reflns_number 23670
_diffrn_reflns_theta_full 27.49
_diffrn_reflns_theta_max 27.49
_diffrn_reflns_theta_min 2.37
_diffrn_standards_decay_% 0
_diffrn_standards_number 0
_exptl_absorpt_coefficient_mu 1.250
_exptl_absorpt_correction_T_max 0.94826
_exptl_absorpt_correction_T_min 0.79439
_exptl_absorpt_correction_type gaussian
_exptl_absorpt_process_details 'SHELXTL (Sheldrick, 1996)'
_exptl_crystal_colour Green--yellow
_exptl_crystal_density_diffrn 1.457
_exptl_crystal_density_method 'not measured'
_exptl_crystal_description Needle
_exptl_crystal_F_000 406
_exptl_crystal_size_max 0.22
_exptl_crystal_size_mid 0.12
_exptl_crystal_size_min 0.05
_refine_diff_density_max 0.695
_refine_diff_density_min -0.826
_refine_ls_extinction_method none
_refine_ls_goodness_of_fit_all 1.120
_refine_ls_goodness_of_fit_ref 1.120
_refine_ls_hydrogen_treatment constr
_refine_ls_matrix_type full
_refine_ls_number_parameters 117
_refine_ls_number_reflns 2040
_refine_ls_number_restraints 0
_refine_ls_restrained_S_all 1.120
_refine_ls_restrained_S_obs 1.120
_refine_ls_R_factor_all 0.0659
_refine_ls_R_factor_gt 0.0477
_refine_ls_shift/su_max 0.000
_refine_ls_shift/su_mean 0.000
_refine_ls_structure_factor_coef Fsqd
_refine_ls_weighting_details 'w=1/[\s^2^(Fo^2^)+(0.0549P)^2^+1.192P] where P=(Fo^2^+2Fc^2^)/3'
_refine_ls_weighting_scheme calc
_refine_ls_wR_factor_all 0.1273
_refine_ls_wR_factor_ref 0.1116
_reflns_number_gt 1591
_reflns_number_total 2040
_reflns_threshold_expression I>2\s(I)
_cod_data_source_file fr1457.cif
_cod_data_source_block Ib
_cod_depositor_comments
;
The following automatic conversions were performed:
'_symmetry_cell_setting' value 'Monoclinic' changed to 'monoclinic'
according to '/home/saulius/struct/CIF-dictionaries/cif_core.dic'
dictionary named 'cif_core.dic' version 2.4.1 from 2010-06-29.

Automatic conversion script
Id: cif_fix_enum 1527 2010-12-29 10:47:43Z saulius 

The following automatic conversions were performed:

'_symmetry_cell_setting' value 'Monoclinic' changed to 'monoclinic'
according to /home/saulius/struct/CIF-dictionaries/cif_core.dic
dictionary named 'cif_core.dic' version 2.4.1 from
2010-06-29.

'_exptl_absorpt_correction_type' value 'Gaussian'
changed to 'gaussian' according to
/home/saulius/struct/CIF-dictionaries/cif_core.dic dictionary named
'cif_core.dic' version 2.4.1 from 2010-06-29.

Automatic conversion script
Id: cif_fix_values 1715 2011-07-08 13:25:40Z adriana 
;
_cod_original_sg_symbol_H-M 'P 21/c'
_cod_database_code 2013782
_cod_database_fobs_code 2013782

loop_
_symmetry_equiv_pos_as_xyz
'x, y, z'
'-x, y+1/2, -z+1/2'
'-x, -y, -z'
'x, -y-1/2, z-1/2'

loop_
_atom_site_aniso_label
_atom_site_aniso_U_11
_atom_site_aniso_U_22
_atom_site_aniso_U_33
_atom_site_aniso_U_12
_atom_site_aniso_U_13
_atom_site_aniso_U_23
Cu1 0.0314(3) 0.0285(3) 0.0332(3) 0.0006(2) 0.0061(2) -0.0039(2)
O1 0.0314(10) 0.0287(11) 0.0431(11) -0.0024(8) 0.0069(8) -0.0068(9)
O2 0.0310(10) 0.0372(12) 0.0381(11) 0.0012(9) 0.0072(8) -0.0075(9)
C1 0.0296(14) 0.0278(15) 0.0289(13) -0.0019(11) 0.0057(11) 0.0003(11)
C2 0.0258(13) 0.033(2) 0.0351(14) -0.0017(11) 0.0052(11) -0.0018(12)
C3 0.0322(14) 0.0248(14) 0.0300(13) 0.0014(11) 0.0035(11) 0.0021(11)
C4 0.0371(15) 0.0260(15) 0.0321(14) -0.0030(12) 0.0045(12) -0.0018(11)
C5 0.0315(14) 0.034(2) 0.0331(15) -0.0067(12) 0.0023(11) -0.0027(12)
C6 0.0233(12) 0.032(2) 0.0308(14) -0.0008(11) 0.0048(10) -0.0002(11)
C7 0.0300(13) 0.032(2) 0.0250(13) 0.0012(11) 0.0047(10) 0.0023(11)
C8 0.0339(15) 0.0244(15) 0.043(2) 0.0024(11) 0.0054(12) -0.0033(12)
C9 0.040(2) 0.036(2) 0.048(2) 0.0049(13) 0.0133(14) -0.0017(14)
C10 0.039(2) 0.047(2) 0.050(2) 0.0132(15) 0.0051(15) 0.009(2)

loop_
_atom_site_label
_atom_site_fract_x
_atom_site_fract_y
_atom_site_fract_z
_atom_site_U_iso_or_equiv
_atom_site_thermal_displace_type
_atom_site_calc_flag
_atom_site_refinement_flags
_atom_site_occupancy
_atom_site_disorder_group
_atom_site_type_symbol
Cu1 0.5000 0.0000 0.0000 0.0310(2) Uani d S 1 . Cu
O1 0.3455(2) 0.1528(3) 0.04383(14) 0.0344(5) Uani d . 1 . O
O2 0.6402(2) 0.1973(3) 0.05823(14) 0.0353(5) Uani d . 1 . O
C1 0.4003(3) 0.3156(4) 0.0817(2) 0.0287(6) Uani d . 1 . C
C2 0.2971(3) 0.4494(5) 0.1098(2) 0.0313(6) Uani d . 1 . C
H2 0.1925 0.4036 0.1005 0.038 Uiso calc R 1 . H
C3 0.3176(3) 0.6367(4) 0.1489(2) 0.0293(6) Uani d . 1 . C
C4 0.4592(3) 0.7363(4) 0.1735(2) 0.0320(6) Uani d . 1 . C
H4 0.4537 0.8617 0.2010 0.038 Uiso calc R 1 . H
C5 0.6064(3) 0.6766(4) 0.1633(2) 0.0332(6) Uani d . 1 . C
H5 0.6874 0.7675 0.1854 0.040 Uiso calc R 1 . H
C6 0.6548(3) 0.5058(4) 0.1261(2) 0.0289(6) Uani d . 1 . C
H6 0.7632 0.4996 0.1255 0.035 Uiso calc R 1 . H
C7 0.5691(3) 0.3414(4) 0.0894(2) 0.0290(6) Uani d . 1 . C
C8 0.1710(3) 0.7408(4) 0.1658(2) 0.0339(6) Uani d . 1 . C
H8 0.2033 0.8724 0.1932 0.041 Uiso calc R 1 . H
C9 0.0943(4) 0.6255(5) 0.2314(2) 0.0407(7) Uani d . 1 . C
H9A 0.0007 0.6960 0.2408 0.061 Uiso calc R 1 . H
H9B 0.1674 0.6133 0.2879 0.061 Uiso calc R 1 . H
H9C 0.0654 0.4932 0.2076 0.061 Uiso calc R 1 . H
C10 0.0566(4) 0.7796(5) 0.0790(2) 0.0459(8) Uani d . 1 . C
H10A -0.0291 0.8628 0.0910 0.069 Uiso calc R 1 . H
H10B 0.0149 0.6533 0.0534 0.069 Uiso calc R 1 . H
H10C 0.1107 0.8476 0.0372 0.069 Uiso calc R 1 . H

loop_
_atom_type_symbol
_atom_type_description
_atom_type_scat_dispersion_real
_atom_type_scat_dispersion_imag
_atom_type_scat_source
C C 0.0033 0.0016 'International Tables Vol C Tables 4.2.6.8 and 6.1.1.4'
H H 0.0000 0.0000 'International Tables Vol C Tables 4.2.6.8 and 6.1.1.4'
O O 0.0106 0.0060 'International Tables Vol C Tables 4.2.6.8 and 6.1.1.4'
Cu Cu 0.3201 1.2651 'International Tables Vol C Tables 4.2.6.8 and 6.1.1.4'

loop_
_geom_angle_atom_site_label_1
_geom_angle_atom_site_label_2
_geom_angle_atom_site_label_3
_geom_angle_site_symmetry_1
_geom_angle_site_symmetry_3
_geom_angle
O2 Cu1 O2 3_655 . 180.0
O2 Cu1 O1 3_655 . 96.10(8)
O2 Cu1 O1 . . 83.90(8)
O2 Cu1 O1 3_655 3_655 83.90(8)
O2 Cu1 O1 . 3_655 96.10(8)
O1 Cu1 O1 . 3_655 180.0
C1 O1 Cu1 . . 112.9(2)
C7 O2 Cu1 . . 112.7(2)
O1 C1 C2 . . 118.7(2)
O1 C1 C7 . . 114.8(2)
C2 C1 C7 . . 126.5(3)
C3 C2 C1 . . 132.7(3)
C3 C2 H2 . . 113.7
C1 C2 H2 . . 113.7
C2 C3 C4 . . 126.0(3)
C2 C3 C8 . . 116.5(2)
C4 C3 C8 . . 117.5(3)
C5 C4 C3 . . 128.6(3)
C5 C4 H4 . . 115.7
C3 C4 H4 . . 115.7
C4 C5 C6 . . 130.5(3)
C4 C5 H5 . . 114.7
C6 C5 H5 . . 114.7
C5 C6 C7 . . 130.1(3)
C5 C6 H6 . . 115.0
C7 C6 H6 . . 115.0
O2 C7 C6 . . 119.2(2)
O2 C7 C1 . . 115.2(2)
C6 C7 C1 . . 125.6(3)
C9 C8 C3 . . 111.4(2)
C9 C8 C10 . . 111.4(3)
C3 C8 C10 . . 111.3(2)
C9 C8 H8 . . 107.5
C3 C8 H8 . . 107.5
C10 C8 H8 . . 107.5
C8 C9 H9A . . 109.5
C8 C9 H9B . . 109.5
H9A C9 H9B . . 109.5
C8 C9 H9C . . 109.5
H9A C9 H9C . . 109.5
H9B C9 H9C . . 109.5
C8 C10 H10A . . 109.5
C8 C10 H10B . . 109.5
H10A C10 H10B . . 109.5
C8 C10 H10C . . 109.5
H10A C10 H10C . . 109.5
H10B C10 H10C . . 109.5

loop_
_geom_bond_atom_site_label_1
_geom_bond_atom_site_label_2
_geom_bond_site_symmetry_2
_geom_bond_distance
_geom_bond_publ_flag
Cu1 O2 3_655 1.913(2) ?
Cu1 O2 . 1.913(2) ?
Cu1 O1 . 1.918(2) ?
Cu1 O1 3_655 1.918(2) ?
O1 C1 . 1.292(3) ?
O2 C7 . 1.293(3) ?
C1 C2 . 1.400(4) ?
C1 C7 . 1.468(4) ?
C2 C3 . 1.396(4) ?
C2 H2 . 0.95 ?
C3 C4 . 1.397(4) ?
C3 C8 . 1.526(4) ?
C4 C5 . 1.385(4) ?
C4 H4 . 0.95 ?
C5 C6 . 1.387(4) ?
C5 H5 . 0.95 ?
C6 C7 . 1.397(4) ?
C6 H6 . 0.95 ?
C8 C9 . 1.523(4) ?
C8 C10 . 1.531(4) ?
C8 H8 . 1.00 ?
C9 H9A . 0.98 ?
C9 H9B . 0.98 ?
C9 H9C . 0.98 ?
C10 H10A . 0.98 ?
C10 H10B . 0.98 ?
C10 H10C . 0.98 ?

loop_
_geom_torsion_atom_site_label_1
_geom_torsion_atom_site_label_2
_geom_torsion_atom_site_label_3
_geom_torsion_atom_site_label_4
_geom_torsion_site_symmetry_1
_geom_torsion
O2 Cu1 O1 C1 3_655 -174.0(2)
O2 Cu1 O1 C1 . 6.0(2)
O1 Cu1 O2 C7 . -6.4(2)
O1 Cu1 O2 C7 3_655 173.6(2)
Cu1 O1 C1 C2 . 174.6(2)
Cu1 O1 C1 C7 . -4.6(3)
O1 C1 C2 C3 . -177.2(3)
C7 C1 C2 C3 . 1.8(5)
C1 C2 C3 C4 . -2.9(5)
C1 C2 C3 C8 . 177.1(3)
C2 C3 C4 C5 . 1.7(5)
C8 C3 C4 C5 . -178.2(3)
C3 C4 C5 C6 . 0.5(5)
C4 C5 C6 C7 . -1.4(5)
Cu1 O2 C7 C6 . -173.9(2)
Cu1 O2 C7 C1 . 5.7(3)
C5 C6 C7 O2 . -180.0(3)
C5 C6 C7 C1 . 0.5(5)
O1 C1 C7 O2 . -0.7(4)
C2 C1 C7 O2 . -179.8(3)
O1 C1 C7 C6 . 178.8(3)
C2 C1 C7 C6 . -0.3(5)
C2 C3 C8 C9 . 63.0(3)
C4 C3 C8 C9 . -117.0(3)
C2 C3 C8 C10 . -62.1(3)
C4 C3 C8 C10 . 117.9(3)
